data_7200293
loop_
_publ_author_name
'Karki, Shyam'
'Fri\<s\<ci\'c, Tomislav'
'Jones, William'

_publ_section_title
;
 Control and interconversion of cocrystal stoichiometry in grinding:
 stepwise mechanism for the formation of a hydrogen-bonded cocrystal
;
_journal_issue 3
_journal_name_full CrystEngComm
_journal_page_first 470
_journal_paper_doi 10.1039/b812531g
_journal_volume 11
_journal_year 2009
_chemical_formula_moiety 'C6 H6 N2 O, C8 H14 O4'
_chemical_formula_sum 'C14 H20 N2 O5'
_chemical_formula_weight 296.32
_chemical_name_common 'nicotinamide:suberic acid 1:1'
_chemical_name_systematic
;
nicotinamide:suberic acid 1:1
;
_space_group_IT_number 14
_symmetry_cell_setting monoclinic
_symmetry_space_group_name_Hall '-P 2ybc'
_symmetry_space_group_name_H-M 'P 1 21/c 1'
_atom_sites_solution_hydrogens geom
_atom_sites_solution_primary direct
_atom_sites_solution_secondary difmap
_audit_creation_method SHELXL-97
_cell_angle_alpha 90.00
_cell_angle_beta 94.8320(10)
_cell_angle_gamma 90.00
_cell_formula_units_Z 4
_cell_length_a 4.95370(10)
_cell_length_b 35.2893(6)
_cell_length_c 8.7180(2)
_cell_measurement_reflns_used 16782
_cell_measurement_temperature 180(2)
_cell_measurement_theta_max 17.68
_cell_measurement_theta_min 1.02
_cell_volume 1518.60(5)
_computing_cell_refinement 'HKL Scalepack (Otwinowski & Minor 1997)'
_computing_data_collection 'Collect (Nonius B.V. 1998)'
_computing_data_reduction
;
HKL Denzo and Scalepack (Otwinowski & Minor 1997)
;
_computing_publication_material 'SHELXL-97 (Sheldrick 1997)'
_computing_structure_refinement 'SHELXL-97 (Sheldrick 1997)'
_computing_structure_solution 'SIR-92 (Altomare et al. 1994)'
_diffrn_ambient_temperature 180(2)
_diffrn_measured_fraction_theta_full 0.987
_diffrn_measured_fraction_theta_max 0.987
_diffrn_measurement_device_type 'Nonius Kappa CCD'
_diffrn_measurement_method 'Thin slice \w and \f scans'
_diffrn_radiation_source 'fine-focus sealed tube'
_diffrn_radiation_type MoK\a
_diffrn_radiation_wavelength 0.71073
_diffrn_reflns_av_R_equivalents 0.0321
_diffrn_reflns_av_sigmaI/netI 0.0238
_diffrn_reflns_limit_h_max 4
_diffrn_reflns_limit_h_min -4
_diffrn_reflns_limit_k_max 29
_diffrn_reflns_limit_k_min -29
_diffrn_reflns_limit_l_max 7
_diffrn_reflns_limit_l_min -7
_diffrn_reflns_number 4592
_diffrn_reflns_theta_full 17.68
_diffrn_reflns_theta_max 17.68
_diffrn_reflns_theta_min 3.72
_exptl_absorpt_coefficient_mu 0.099
_exptl_absorpt_correction_T_max 0.999
_exptl_absorpt_correction_T_min 0.919
_exptl_absorpt_correction_type multi-scan
_exptl_absorpt_process_details
;
multi-scan from symmetry-related measurements
Sortav (Blessing 1995)
;
_exptl_crystal_colour colourless
_exptl_crystal_density_diffrn 1.296
_exptl_crystal_density_method 'not measured'
_exptl_crystal_description block
_exptl_crystal_F_000 632
_exptl_crystal_size_max 0.23
_exptl_crystal_size_mid 0.07
_exptl_crystal_size_min 0.02
_refine_diff_density_max 0.118
_refine_diff_density_min -0.149
_refine_diff_density_rms 0.026
_refine_ls_extinction_method none
_refine_ls_goodness_of_fit_ref 1.071
_refine_ls_hydrogen_treatment mixed
_refine_ls_matrix_type full
_refine_ls_number_parameters 196
_refine_ls_number_reflns 982
_refine_ls_number_restraints 0
_refine_ls_restrained_S_all 1.071
_refine_ls_R_factor_all 0.0331
_refine_ls_R_factor_gt 0.0290
_refine_ls_shift/su_max 0.001
_refine_ls_shift/su_mean 0.000
_refine_ls_structure_factor_coef Fsqd
_refine_ls_weighting_details 'calc w=1/[\s^2^(Fo^2^)+(0.0446P)^2^+0.3752P] where P=(Fo^2^+2Fc^2^)/3'
_refine_ls_weighting_scheme calc
_refine_ls_wR_factor_gt 0.0712
_refine_ls_wR_factor_ref 0.0734
_reflns_number_gt 898
_reflns_number_total 982
_reflns_threshold_expression >2sigma(I)
_cod_data_source_file b812531g.txt
_cod_data_source_block (na).(sub)
_cod_original_sg_symbol_H-M P2(1)/c
_cod_database_code 7200293

loop_
_symmetry_equiv_pos_as_xyz
'x, y, z'
'-x, y+1/2, -z+1/2'
'-x, -y, -z'
'x, -y-1/2, z-1/2'

loop_
_atom_site_label
_atom_site_type_symbol
_atom_site_fract_x
_atom_site_fract_y
_atom_site_fract_z
_atom_site_U_iso_or_equiv
_atom_site_adp_type
_atom_site_occupancy
_atom_site_symmetry_multiplicity
_atom_site_calc_flag
_atom_site_refinement_flags
_atom_site_disorder_assembly
_atom_site_disorder_group
O1 O 0.8745(4) 0.30154(4) 0.5036(2) 0.0333(5) Uani 1 1 d . . .
O2 O 1.1089(3) 0.33107(6) 0.8417(2) 0.0383(6) Uani 1 1 d . . .
O3 O 0.8785(4) 0.36826(5) 0.9903(2) 0.0427(6) Uani 1 1 d . . .
H3A H 0.796(5) 0.3439(8) 1.024(3) 0.051 Uiso 1 1 d . . .
O4 O 0.9483(4) 0.63639(7) 0.6097(2) 0.0468(6) Uani 1 1 d . . .
H4A H 1.019(5) 0.6576(8) 0.563(3) 0.056 Uiso 1 1 d . . .
O5 O 1.2895(4) 0.60294(5) 0.5314(2) 0.0541(7) Uani 1 1 d . . .
N1 N 0.6526(5) 0.19219(8) 0.5935(3) 0.0291(6) Uani 1 1 d . . .
N2 N 0.5293(4) 0.32696(7) 0.6187(2) 0.0344(6) Uani 1 1 d . . .
H2A H 0.5740 0.3500 0.5915 0.041 Uiso 1 1 calc R . .
H2B H 0.3884 0.3235 0.6722 0.041 Uiso 1 1 calc R . .
C1 C 0.4559(7) 0.18632(8) 0.6866(4) 0.0309(8) Uani 1 1 d . . .
H1 H 0.4096 0.1609 0.7095 0.037 Uiso 1 1 calc R . .
C2 C 0.3175(5) 0.21516(11) 0.7510(3) 0.0291(7) Uani 1 1 d . . .
H2 H 0.1782 0.2098 0.8162 0.035 Uiso 1 1 calc R . .
C3 C 0.3840(6) 0.25192(10) 0.7193(3) 0.0272(7) Uani 1 1 d . . .
H3 H 0.2906 0.2723 0.7623 0.033 Uiso 1 1 calc R . .
C4 C 0.5887(6) 0.25907(9) 0.6239(3) 0.0220(7) Uani 1 1 d . . .
C5 C 0.7155(5) 0.22805(12) 0.5635(3) 0.0274(7) Uani 1 1 d . . .
H5 H 0.8547 0.2326 0.4972 0.033 Uiso 1 1 calc R . .
C6 C 0.6733(6) 0.29770(9) 0.5794(3) 0.0255(7) Uani 1 1 d . . .
C7 C 1.0551(6) 0.36262(10) 0.8883(4) 0.0311(8) Uani 1 1 d . . .
C8 C 1.1882(5) 0.39811(8) 0.8376(3) 0.0415(8) Uani 1 1 d . . .
H8A H 1.2537 0.3934 0.7351 0.050 Uiso 1 1 calc R . .
H8B H 1.3491 0.4031 0.9100 0.050 Uiso 1 1 calc R . .
C9 C 1.0147(5) 0.43351(7) 0.8273(3) 0.0371(8) Uani 1 1 d . . .
H9A H 0.9519 0.4389 0.9299 0.044 Uiso 1 1 calc R . .
H9B H 0.8526 0.4288 0.7554 0.044 Uiso 1 1 calc R . .
C10 C 1.1632(5) 0.46801(8) 0.7729(3) 0.0428(8) Uani 1 1 d . . .
H10A H 1.3207 0.4733 0.8475 0.051 Uiso 1 1 calc R . .
H10B H 1.2335 0.4621 0.6727 0.051 Uiso 1 1 calc R . .
C11 C 0.9904(5) 0.50336(7) 0.7549(3) 0.0401(8) Uani 1 1 d . . .
H11A H 0.9286 0.5102 0.8564 0.048 Uiso 1 1 calc R . .
H11B H 0.8277 0.4977 0.6848 0.048 Uiso 1 1 calc R . .
C12 C 1.1358(5) 0.53713(7) 0.6923(3) 0.0407(8) Uani 1 1 d . . .
H12A H 1.3002 0.5426 0.7613 0.049 Uiso 1 1 calc R . .
H12B H 1.1945 0.5306 0.5898 0.049 Uiso 1 1 calc R . .
C13 C 0.9616(5) 0.57240(8) 0.6776(3) 0.0381(8) Uani 1 1 d . . .
H13A H 0.7877 0.5660 0.6191 0.046 Uiso 1 1 calc R . .
H13B H 0.9205 0.5805 0.7819 0.046 Uiso 1 1 calc R . .
C14 C 1.0868(8) 0.60482(9) 0.6002(3) 0.0331(8) Uani 1 1 d . . .

loop_
_atom_site_aniso_label
_atom_site_aniso_U_11
_atom_site_aniso_U_22
_atom_site_aniso_U_33
_atom_site_aniso_U_23
_atom_site_aniso_U_13
_atom_site_aniso_U_12
O1 0.0322(12) 0.0268(12) 0.0443(12) 0.0021(9) 0.0230(11) 0.0009(10)
O2 0.0436(12) 0.0233(14) 0.0503(13) -0.0030(10) 0.0173(9) 0.0024(10)
O3 0.0559(13) 0.0221(13) 0.0554(14) 0.0024(10) 0.0356(12) -0.0027(10)
O4 0.0524(13) 0.0204(15) 0.0719(15) 0.0134(10) 0.0300(11) 0.0043(12)
O5 0.0510(15) 0.0338(14) 0.0827(17) 0.0127(10) 0.0364(14) 0.0066(11)
N1 0.0323(16) 0.021(2) 0.0356(16) 0.0015(12) 0.0122(14) -0.0006(12)
N2 0.0335(14) 0.0226(16) 0.0504(16) 0.0047(11) 0.0222(12) 0.0005(13)
C1 0.0325(19) 0.024(2) 0.0362(19) 0.0038(17) 0.0056(17) -0.0029(18)
C2 0.0286(18) 0.028(2) 0.0321(18) 0.0039(18) 0.0116(15) 0.001(2)
C3 0.028(2) 0.025(3) 0.0291(18) -0.0014(15) 0.0078(17) 0.0051(15)
C4 0.0218(19) 0.020(3) 0.0245(18) 0.0036(17) 0.0051(17) 0.0000(19)
C5 0.0262(17) 0.028(2) 0.0293(19) 0.0032(18) 0.0082(14) 0.001(2)
C6 0.0253(19) 0.023(2) 0.0286(18) -0.0013(17) 0.0060(16) 0.008(2)
C7 0.0301(19) 0.030(3) 0.034(2) 0.0051(18) 0.0081(17) -0.0006(18)
C8 0.0440(19) 0.027(2) 0.056(2) 0.0075(15) 0.0228(16) 0.0014(18)
C9 0.0423(18) 0.0248(19) 0.0458(19) 0.0034(15) 0.0132(15) 0.0058(17)
C10 0.0518(19) 0.025(2) 0.054(2) 0.0069(14) 0.0171(16) -0.0044(18)
C11 0.0504(19) 0.021(2) 0.051(2) 0.0050(14) 0.0162(16) 0.0017(18)
C12 0.0492(19) 0.021(2) 0.053(2) 0.0090(15) 0.0124(16) -0.0014(17)
C13 0.0499(19) 0.019(2) 0.0469(19) 0.0052(15) 0.0138(16) -0.0015(18)
C14 0.043(2) 0.018(2) 0.039(2) 0.0024(17) 0.0051(18) 0.003(2)

loop_
_atom_type_symbol
_atom_type_description
_atom_type_scat_dispersion_real
_atom_type_scat_dispersion_imag
_atom_type_scat_source
C C 0.0033 0.0016 'International Tables Vol C Tables 4.2.6.8 and 6.1.1.4'
H H 0.0000 0.0000 'International Tables Vol C Tables 4.2.6.8 and 6.1.1.4'
O O 0.0106 0.0060 'International Tables Vol C Tables 4.2.6.8 and 6.1.1.4'
N N 0.0061 0.0033 'International Tables Vol C Tables 4.2.6.8 and 6.1.1.4'

loop_
_geom_angle_atom_site_label_1
_geom_angle_atom_site_label_2
_geom_angle_atom_site_label_3
_geom_angle
_geom_angle_site_symmetry_1
_geom_angle_site_symmetry_3
_geom_angle_publ_flag
C7 O3 H3A 112.2(14) . . ?
C14 O4 H4A 115.7(17) . . ?
C5 N1 C1 117.4(2) . . ?
C6 N2 H2A 120.0 . . ?
C6 N2 H2B 120.0 . . ?
H2A N2 H2B 120.0 . . ?
N1 C1 C2 123.2(2) . . ?
N1 C1 H1 118.4 . . ?
C2 C1 H1 118.4 . . ?
C3 C2 C1 118.8(2) . . ?
C3 C2 H2 120.6 . . ?
C1 C2 H2 120.6 . . ?
C2 C3 C4 119.5(2) . . ?
C2 C3 H3 120.2 . . ?
C4 C3 H3 120.2 . . ?
C3 C4 C5 117.5(2) . . ?
C3 C4 C6 124.0(3) . . ?
C5 C4 C6 118.5(3) . . ?
N1 C5 C4 123.6(2) . . ?
N1 C5 H5 118.2 . . ?
C4 C5 H5 118.2 . . ?
O1 C6 N2 121.8(3) . . ?
O1 C6 C4 119.5(3) . . ?
N2 C6 C4 118.7(3) . . ?
O2 C7 O3 122.6(3) . . ?
O2 C7 C8 123.3(3) . . ?
O3 C7 C8 114.0(3) . . ?
C7 C8 C9 116.4(2) . . ?
C7 C8 H8A 108.2 . . ?
C9 C8 H8A 108.2 . . ?
C7 C8 H8B 108.2 . . ?
C9 C8 H8B 108.2 . . ?
H8A C8 H8B 107.3 . . ?
C8 C9 C10 113.1(2) . . ?
C8 C9 H9A 109.0 . . ?
C10 C9 H9A 109.0 . . ?
C8 C9 H9B 109.0 . . ?
C10 C9 H9B 109.0 . . ?
H9A C9 H9B 107.8 . . ?
C11 C10 C9 114.1(2) . . ?
C11 C10 H10A 108.7 . . ?
C9 C10 H10A 108.7 . . ?
C11 C10 H10B 108.7 . . ?
C9 C10 H10B 108.7 . . ?
H10A C10 H10B 107.6 . . ?
C10 C11 C12 113.8(2) . . ?
C10 C11 H11A 108.8 . . ?
C12 C11 H11A 108.8 . . ?
C10 C11 H11B 108.8 . . ?
C12 C11 H11B 108.8 . . ?
H11A C11 H11B 107.7 . . ?
C13 C12 C11 113.0(2) . . ?
C13 C12 H12A 109.0 . . ?
C11 C12 H12A 109.0 . . ?
C13 C12 H12B 109.0 . . ?
C11 C12 H12B 109.0 . . ?
H12A C12 H12B 107.8 . . ?
C14 C13 C12 114.4(2) . . ?
C14 C13 H13A 108.7 . . ?
C12 C13 H13A 108.7 . . ?
C14 C13 H13B 108.7 . . ?
C12 C13 H13B 108.7 . . ?
H13A C13 H13B 107.6 . . ?
O5 C14 O4 122.4(3) . . ?
O5 C14 C13 125.1(3) . . ?
O4 C14 C13 112.5(3) . . ?

loop_
_geom_bond_atom_site_label_1
_geom_bond_atom_site_label_2
_geom_bond_distance
_geom_bond_site_symmetry_2
_geom_bond_publ_flag
O1 C6 1.249(3) . ?
O2 C7 1.222(3) . ?
O3 C7 1.314(3) . ?
O3 H3A 1.01(3) . ?
O4 C14 1.315(3) . ?
O4 H4A 0.93(3) . ?
O5 C14 1.214(3) . ?
N1 C5 1.334(3) . ?
N1 C1 1.336(3) . ?
N2 C6 1.317(3) . ?
N2 H2A 0.8800 . ?
N2 H2B 0.8800 . ?
C1 C2 1.373(3) . ?
C1 H1 0.9500 . ?
C2 C3 1.372(3) . ?
C2 H2 0.9500 . ?
C3 C4 1.388(3) . ?
C3 H3 0.9500 . ?
C4 C5 1.388(3) . ?
C4 C6 1.487(4) . ?
C5 H5 0.9500 . ?
C7 C8 1.499(4) . ?
C8 C9 1.515(3) . ?
C8 H8A 0.9900 . ?
C8 H8B 0.9900 . ?
C9 C10 1.519(3) . ?
C9 H9A 0.9900 . ?
C9 H9B 0.9900 . ?
C10 C11 1.513(3) . ?
C10 H10A 0.9900 . ?
C10 H10B 0.9900 . ?
C11 C12 1.518(3) . ?
C11 H11A 0.9900 . ?
C11 H11B 0.9900 . ?
C12 C13 1.514(3) . ?
C12 H12A 0.9900 . ?
C12 H12B 0.9900 . ?
C13 C14 1.490(4) . ?
C13 H13A 0.9900 . ?
C13 H13B 0.9900 . ?

loop_
_geom_torsion_atom_site_label_1
_geom_torsion_atom_site_label_2
_geom_torsion_atom_site_label_3
_geom_torsion_atom_site_label_4
_geom_torsion
_geom_torsion_site_symmetry_1
_geom_torsion_site_symmetry_2
_geom_torsion_site_symmetry_3
_geom_torsion_site_symmetry_4
_geom_torsion_publ_flag
C5 N1 C1 C2 0.3(3) . . . . ?
N1 C1 C2 C3 -0.3(3) . . . . ?
C1 C2 C3 C4 -0.2(3) . . . . ?
C2 C3 C4 C5 0.6(3) . . . . ?
C2 C3 C4 C6 178.7(2) . . . . ?
C1 N1 C5 C4 0.2(3) . . . . ?
C3 C4 C5 N1 -0.7(3) . . . . ?
C6 C4 C5 N1 -178.8(2) . . . . ?
C3 C4 C6 O1 174.0(2) . . . . ?
C5 C4 C6 O1 -7.9(3) . . . . ?
C3 C4 C6 N2 -7.4(3) . . . . ?
C5 C4 C6 N2 170.7(2) . . . . ?
O2 C7 C8 C9 146.7(2) . . . . ?
O3 C7 C8 C9 -34.6(3) . . . . ?
C7 C8 C9 C10 -179.1(2) . . . . ?
C8 C9 C10 C11 177.4(2) . . . . ?
C9 C10 C11 C12 -176.9(2) . . . . ?
C10 C11 C12 C13 -179.0(2) . . . . ?
C11 C12 C13 C14 -173.4(2) . . . . ?
C12 C13 C14 O5 11.3(4) . . . . ?
C12 C13 C14 O4 -170.6(2) . . . . ?

loop_
_cod_related_entry_id
_cod_related_entry_database
_cod_related_entry_code
1 ChemSpider 30653541
